data_1556584
loop_
_publ_author_name
'Akasaka, N.'
'Tanaka, K.'
'Ishida, S.'
'Iwamoto, T.'

_publ_section_title
;
 Synthesis and Functionalization of a
 1,2-Bis(trimethylsilyl)-1,2-disilacyclohexene That Can Serve as a Unit of
 cis-1,2-Dialkyldisilene
;
_journal_name_full Inorganics
_journal_page_first 21
_journal_paper_doi 10.3390/inorganics6010021
_journal_volume 6
_journal_year 2018
_chemical_formula_sum 'C26 H57 K Si7'
_chemical_formula_weight 605.44
_space_group_crystal_system monoclinic
_space_group_IT_number 14
_space_group_name_Hall '-P 2yn'
_space_group_name_H-M_alt 'P 1 21/n 1'
_atom_sites_solution_hydrogens geom
_cell_angle_alpha 90
_cell_angle_beta 107.1880(10)
_cell_angle_gamma 90
_cell_formula_units_Z 4
_cell_length_a 15.7323(17)
_cell_length_b 11.7003(13)
_cell_length_c 21.031(2)
_cell_measurement_reflns_used 9859
_cell_measurement_temperature 100(2)
_cell_measurement_theta_max 27.84
_cell_measurement_theta_min 2.21
_cell_volume 3698.3(7)
_computing_cell_refinement 'APEX2 (Bruker AXS, 2006)'
_computing_data_collection 'APEX2 (Bruker AXS, 2006)'
_computing_data_reduction 'SAINT (Bruker AXS, 2004)'
_computing_structure_refinement 'SHELXL-2014/7 (Sheldrick, 2014)'
_computing_structure_solution 'SHELXS-97 (Sheldrick, 1997)'
_diffrn_ambient_temperature 100(2)
_diffrn_detector_area_resol_mean 8.333
_diffrn_measured_fraction_theta_full 0.996
_diffrn_measured_fraction_theta_max 0.996
_diffrn_measurement_device_type 'Bruker APEXII CCD area detector'
_diffrn_measurement_method 'phi and omega scans'
_diffrn_radiation_monochromator 'Bruker Helios multilayer confocal mirror'
_diffrn_radiation_source 'Bruker TXS fine-focus rotating anode'
_diffrn_radiation_type MoK\a
_diffrn_radiation_wavelength 0.71073
_diffrn_reflns_av_R_equivalents 0.0144
_diffrn_reflns_av_unetI/netI 0.0156
_diffrn_reflns_Laue_measured_fraction_full 0.996
_diffrn_reflns_Laue_measured_fraction_max 0.996
_diffrn_reflns_limit_h_max 19
_diffrn_reflns_limit_h_min -17
_diffrn_reflns_limit_k_max 14
_diffrn_reflns_limit_k_min -8
_diffrn_reflns_limit_l_max 25
_diffrn_reflns_limit_l_min -25
_diffrn_reflns_number 17624
_diffrn_reflns_point_group_measured_fraction_full 0.996
_diffrn_reflns_point_group_measured_fraction_max 0.996
_diffrn_reflns_theta_full 25.242
_diffrn_reflns_theta_max 25.500
_diffrn_reflns_theta_min 2.014
_exptl_absorpt_coefficient_mu 0.384
_exptl_absorpt_correction_T_max 0.9271
_exptl_absorpt_correction_T_min 0.8934
_exptl_absorpt_correction_type empirical
_exptl_absorpt_process_details
;
SADABS Sheldrick 1996
;
_exptl_crystal_colour orange
_exptl_crystal_density_diffrn 1.087
_exptl_crystal_description block
_exptl_crystal_F_000 1320
_exptl_crystal_size_max 0.300
_exptl_crystal_size_mid 0.200
_exptl_crystal_size_min 0.200
_refine_diff_density_max 0.355
_refine_diff_density_min -0.220
_refine_diff_density_rms 0.040
_refine_ls_extinction_coef .
_refine_ls_extinction_method none
_refine_ls_goodness_of_fit_ref 1.049
_refine_ls_hydrogen_treatment constr
_refine_ls_matrix_type full
_refine_ls_number_parameters 323
_refine_ls_number_reflns 6854
_refine_ls_number_restraints 0
_refine_ls_restrained_S_all 1.049
_refine_ls_R_factor_all 0.0256
_refine_ls_R_factor_gt 0.0234
_refine_ls_shift/su_max 0.002
_refine_ls_shift/su_mean 0.000
_refine_ls_structure_factor_coef Fsqd
_refine_ls_weighting_details 'w=1/[\s^2^(Fo^2^)+(0.0310P)^2^+1.6187P] where P=(Fo^2^+2Fc^2^)/3'
_refine_ls_weighting_scheme calc
_refine_ls_wR_factor_gt 0.0624
_refine_ls_wR_factor_ref 0.0642
_reflns_Friedel_coverage 0.000
_reflns_Friedel_fraction_full .
_reflns_Friedel_fraction_max .
_reflns_number_gt 6366
_reflns_number_total 6854
_reflns_threshold_expression 'I > 2\s(I)'
_cod_data_source_file Cpd4_si357b_final_171122.cif
_cod_data_source_block si357b
_cod_original_cell_volume 3698.4(7)
_cod_original_sg_symbol_H-M 'P 21/n'
_cod_database_code 1556584
_shelx_space_group_comment
;
The symmetry employed for this shelxl refinement is uniquely defined
by the following loop, which should always be used as a source of
symmetry information in preference to the above space-group names.
They are only intended as comments.
;
_shelx_estimated_absorpt_t_min 0.893
_shelx_estimated_absorpt_t_max 0.927

loop_
_space_group_symop_operation_xyz
'x, y, z'
'-x+1/2, y+1/2, -z+1/2'
'-x, -y, -z'
'x-1/2, -y-1/2, z-1/2'

loop_
_atom_site_label
_atom_site_type_symbol
_atom_site_fract_x
_atom_site_fract_y
_atom_site_fract_z
_atom_site_U_iso_or_equiv
_atom_site_adp_type
_atom_site_occupancy
_atom_site_site_symmetry_order
_atom_site_calc_flag
_atom_site_refinement_flags_posn
_atom_site_refinement_flags_adp
_atom_site_refinement_flags_occupancy
_atom_site_disorder_assembly
_atom_site_disorder_group
Si1 Si 0.83089(2) 0.94147(3) -0.01083(2) 0.01458(8) Uani 1 1 d . . . . .
Si2 Si 0.85155(2) 0.80526(3) 0.06456(2) 0.01624(8) Uani 1 1 d . . . . .
K1 K 1.02547(2) 1.03666(3) 0.10740(2) 0.02397(8) Uani 1 1 d . . . . .
Si3 Si 0.98221(2) 0.70058(3) 0.08219(2) 0.02203(9) Uani 1 1 d . . . . .
C1 C 0.71039(8) 0.99513(10) -0.01578(6) 0.0144(2) Uani 1 1 d . . . . .
C2 C 0.65787(8) 0.91191(10) 0.01733(6) 0.0156(2) Uani 1 1 d . . . . .
H1 H 0.5984 0.9456 0.0120 0.019 Uiso 1 1 calc R U . . .
H2 H 0.6485 0.8394 -0.0080 0.019 Uiso 1 1 calc R U . . .
C3 C 0.69964(8) 0.88259(10) 0.09188(6) 0.0159(2) Uani 1 1 d . . . . .
H3 H 0.6507 0.8707 0.1119 0.019 Uiso 1 1 calc R U . . .
H4 H 0.7341 0.9498 0.1141 0.019 Uiso 1 1 calc R U . . .
C4 C 0.76259(8) 0.77476(10) 0.10832(6) 0.0159(2) Uani 1 1 d . . . . .
C5 C 1.07569(10) 0.74054(17) 0.15912(8) 0.0425(4) Uani 1 1 d . . . . .
H5 H 1.0529 0.7429 0.1977 0.064 Uiso 1 1 calc R U . . .
H6 H 1.0992 0.8158 0.1527 0.064 Uiso 1 1 calc R U . . .
H7 H 1.1233 0.6835 0.1667 0.064 Uiso 1 1 calc R U . . .
C6 C 0.96953(12) 0.54149(13) 0.08445(10) 0.0449(4) Uani 1 1 d . . . . .
H8 H 0.9233 0.5164 0.0445 0.067 Uiso 1 1 calc R U . . .
H9 H 0.9526 0.5201 0.1241 0.067 Uiso 1 1 calc R U . . .
H10 H 1.0261 0.5048 0.0860 0.067 Uiso 1 1 calc R U . . .
C7 C 1.02571(9) 0.73527(13) 0.01019(7) 0.0272(3) Uani 1 1 d . . . . .
H11 H 1.0765 0.6858 0.0117 0.041 Uiso 1 1 calc R U . . .
H12 H 1.0446 0.8154 0.0130 0.041 Uiso 1 1 calc R U . . .
H13 H 0.9786 0.7227 -0.0317 0.041 Uiso 1 1 calc R U . . .
C8 C 0.53195(8) 1.05824(12) -0.12376(7) 0.0247(3) Uani 1 1 d . . . . .
H14 H 0.5367 1.1394 -0.1118 0.037 Uiso 1 1 calc R U . . .
H15 H 0.5002 1.0177 -0.0969 0.037 Uiso 1 1 calc R U . . .
H16 H 0.4992 1.0500 -0.1710 0.037 Uiso 1 1 calc R U . . .
C9 C 0.70256(9) 1.07469(12) -0.16214(7) 0.0252(3) Uani 1 1 d . . . . .
H17 H 0.7651 1.0515 -0.1509 0.038 Uiso 1 1 calc R U . . .
H18 H 0.6991 1.1571 -0.1551 0.038 Uiso 1 1 calc R U . . .
H19 H 0.6726 1.0566 -0.2089 0.038 Uiso 1 1 calc R U . . .
C10 C 0.63098(9) 0.84513(12) -0.13984(6) 0.0245(3) Uani 1 1 d . . . . .
H20 H 0.6096 0.8462 -0.1886 0.037 Uiso 1 1 calc R U . . .
H21 H 0.5873 0.8063 -0.1225 0.037 Uiso 1 1 calc R U . . .
H22 H 0.6878 0.8043 -0.1252 0.037 Uiso 1 1 calc R U . . .
Si4 Si 0.71668(2) 1.14347(3) 0.02175(2) 0.01587(8) Uani 1 1 d . . . . .
C11 C 0.82078(8) 1.17157(11) 0.09193(6) 0.0196(3) Uani 1 1 d . . . . .
H23 H 0.8713 1.1799 0.0740 0.029 Uiso 1 1 calc R U . . .
H24 H 0.8317 1.1074 0.1233 0.029 Uiso 1 1 calc R U . . .
H25 H 0.8135 1.2420 0.1150 0.029 Uiso 1 1 calc R U . . .
C12 C 0.62088(9) 1.16777(12) 0.05670(7) 0.0248(3) Uani 1 1 d . . . . .
H26 H 0.6275 1.1180 0.0954 0.037 Uiso 1 1 calc R U . . .
H27 H 0.5648 1.1501 0.0226 0.037 Uiso 1 1 calc R U . . .
H28 H 0.6205 1.2478 0.0703 0.037 Uiso 1 1 calc R U . . .
C13 C 0.71525(10) 1.26329(11) -0.03806(7) 0.0263(3) Uani 1 1 d . . . . .
H29 H 0.7250 1.3361 -0.0140 0.039 Uiso 1 1 calc R U . . .
H30 H 0.6575 1.2649 -0.0724 0.039 Uiso 1 1 calc R U . . .
H31 H 0.7625 1.2513 -0.0590 0.039 Uiso 1 1 calc R U . . .
Si5 Si 0.81153(2) 0.77487(3) 0.20196(2) 0.01929(8) Uani 1 1 d . . . . .
C14 C 0.72115(9) 0.76358(13) 0.24321(7) 0.0281(3) Uani 1 1 d . . . . .
H32 H 0.6915 0.6893 0.2327 0.042 Uiso 1 1 calc R U . . .
H33 H 0.6777 0.8249 0.2270 0.042 Uiso 1 1 calc R U . . .
H34 H 0.7471 0.7706 0.2915 0.042 Uiso 1 1 calc R U . . .
C15 C 0.87272(11) 0.91178(14) 0.23181(7) 0.0333(3) Uani 1 1 d . . . . .
H35 H 0.8320 0.9765 0.2178 0.050 Uiso 1 1 calc R U . . .
H36 H 0.9223 0.9196 0.2128 0.050 Uiso 1 1 calc R U . . .
H37 H 0.8959 0.9107 0.2805 0.050 Uiso 1 1 calc R U . . .
C16 C 0.89298(10) 0.65741(14) 0.23749(7) 0.0325(3) Uani 1 1 d . . . . .
H38 H 0.9293 0.6786 0.2824 0.049 Uiso 1 1 calc R U . . .
H39 H 0.9316 0.6457 0.2091 0.049 Uiso 1 1 calc R U . . .
H40 H 0.8606 0.5866 0.2395 0.049 Uiso 1 1 calc R U . . .
Si6 Si 0.69664(2) 0.63941(3) 0.07574(2) 0.01963(8) Uani 1 1 d . . . . .
C17 C 0.57827(9) 0.65511(13) 0.07688(8) 0.0324(3) Uani 1 1 d . . . . .
H41 H 0.5465 0.5830 0.0631 0.049 Uiso 1 1 calc R U . . .
H42 H 0.5492 0.7161 0.0462 0.049 Uiso 1 1 calc R U . . .
H43 H 0.5773 0.6744 0.1220 0.049 Uiso 1 1 calc R U . . .
C18 C 0.69334(11) 0.59951(12) -0.01133(7) 0.0333(3) Uani 1 1 d . . . . .
H44 H 0.7535 0.5808 -0.0126 0.050 Uiso 1 1 calc R U . . .
H45 H 0.6702 0.6639 -0.0412 0.050 Uiso 1 1 calc R U . . .
H46 H 0.6545 0.5330 -0.0257 0.050 Uiso 1 1 calc R U . . .
C19 C 0.73964(10) 0.50746(12) 0.12561(8) 0.0294(3) Uani 1 1 d . . . . .
H47 H 0.7049 0.4411 0.1040 0.044 Uiso 1 1 calc R U . . .
H48 H 0.7342 0.5162 0.1706 0.044 Uiso 1 1 calc R U . . .
H49 H 0.8023 0.4962 0.1283 0.044 Uiso 1 1 calc R U . . .
C20 C 1.15097(11) 1.09550(13) 0.27095(7) 0.0334(3) Uani 1 1 d . . . . .
C21 C 1.18418(9) 1.15726(13) 0.22817(7) 0.0308(3) Uani 1 1 d . . . . .
H50 H 1.2422 1.1407 0.2256 0.037 Uiso 1 1 calc R U . . .
C22 C 1.13498(11) 1.24330(13) 0.18860(7) 0.0342(3) Uani 1 1 d . . . . .
H51 H 1.1591 1.2850 0.1592 0.041 Uiso 1 1 calc R U . . .
C23 C 1.05035(11) 1.26807(14) 0.19221(8) 0.0404(4) Uani 1 1 d . . . . .
H52 H 1.0160 1.3269 0.1655 0.048 Uiso 1 1 calc R U . . .
C24 C 1.01654(10) 1.20608(16) 0.23529(9) 0.0422(4) Uani 1 1 d . . . . .
H53 H 0.9586 1.2226 0.2381 0.051 Uiso 1 1 calc R U . . .
C25 C 1.06581(11) 1.12106(15) 0.27393(8) 0.0379(4) Uani 1 1 d . . . . .
H54 H 1.0415 1.0790 0.3031 0.045 Uiso 1 1 calc R U . . .
C26 C 1.20584(15) 1.00384(18) 0.31449(10) 0.0564(5) Uani 1 1 d . . . . .
H55 H 1.2469 0.9708 0.2924 0.085 Uiso 1 1 calc R U . . .
H56 H 1.1665 0.9439 0.3222 0.085 Uiso 1 1 calc R U . . .
H57 H 1.2398 1.0372 0.3572 0.085 Uiso 1 1 calc R U . . .
Si7 Si 0.64672(2) 0.99579(3) -0.10763(2) 0.01648(8) Uani 1 1 d . . . . .

loop_
_atom_site_aniso_label
_atom_site_aniso_U_11
_atom_site_aniso_U_22
_atom_site_aniso_U_33
_atom_site_aniso_U_23
_atom_site_aniso_U_13
_atom_site_aniso_U_12
Si1 0.01305(16) 0.01573(16) 0.01495(16) 0.00167(12) 0.00412(12) 0.00144(12)
Si2 0.01548(16) 0.01668(17) 0.01758(17) 0.00339(13) 0.00648(13) 0.00333(13)
K1 0.02001(14) 0.02955(16) 0.02206(15) -0.00634(11) 0.00575(11) -0.00469(11)
Si3 0.01955(18) 0.02181(19) 0.0268(2) 0.00807(14) 0.01006(15) 0.00733(14)
C1 0.0127(5) 0.0149(6) 0.0149(6) 0.0007(4) 0.0030(4) 0.0008(4)
C2 0.0137(5) 0.0152(6) 0.0178(6) 0.0008(5) 0.0043(5) 0.0001(5)
C3 0.0164(6) 0.0150(6) 0.0173(6) 0.0008(5) 0.0067(5) 0.0012(5)
C4 0.0163(6) 0.0159(6) 0.0163(6) 0.0021(5) 0.0062(5) 0.0016(5)
C5 0.0252(8) 0.0635(12) 0.0343(9) 0.0143(8) 0.0016(6) 0.0102(8)
C6 0.0481(10) 0.0237(8) 0.0766(13) 0.0161(8) 0.0398(10) 0.0149(7)
C7 0.0259(7) 0.0280(7) 0.0326(8) 0.0034(6) 0.0162(6) 0.0052(6)
C8 0.0176(6) 0.0295(7) 0.0239(7) 0.0025(6) 0.0015(5) 0.0043(5)
C9 0.0272(7) 0.0290(7) 0.0201(7) 0.0060(5) 0.0082(5) 0.0043(6)
C10 0.0268(7) 0.0252(7) 0.0179(6) -0.0021(5) 0.0010(5) -0.0001(6)
Si4 0.01535(16) 0.01398(16) 0.01825(17) 0.00006(13) 0.00490(13) 0.00104(13)
C11 0.0199(6) 0.0194(6) 0.0199(6) -0.0029(5) 0.0064(5) -0.0018(5)
C12 0.0197(6) 0.0232(7) 0.0330(7) -0.0049(6) 0.0100(6) 0.0020(5)
C13 0.0324(7) 0.0177(6) 0.0264(7) 0.0025(5) 0.0049(6) -0.0004(6)
Si5 0.02021(17) 0.02232(18) 0.01528(17) 0.00334(13) 0.00514(13) -0.00070(14)
C14 0.0317(7) 0.0340(8) 0.0222(7) 0.0024(6) 0.0135(6) -0.0005(6)
C15 0.0402(8) 0.0370(8) 0.0200(7) -0.0015(6) 0.0047(6) -0.0128(7)
C16 0.0295(8) 0.0413(9) 0.0247(7) 0.0114(6) 0.0049(6) 0.0077(7)
Si6 0.02256(18) 0.01450(17) 0.02174(18) 0.00139(13) 0.00640(14) -0.00052(13)
C17 0.0235(7) 0.0258(7) 0.0462(9) -0.0010(7) 0.0076(6) -0.0053(6)
C18 0.0523(10) 0.0196(7) 0.0267(7) -0.0029(6) 0.0096(7) -0.0033(7)
C19 0.0357(8) 0.0190(7) 0.0342(8) 0.0053(6) 0.0112(6) 0.0006(6)
C20 0.0432(9) 0.0293(8) 0.0239(7) -0.0059(6) 0.0039(6) 0.0010(7)
C21 0.0218(7) 0.0395(8) 0.0290(7) -0.0132(6) 0.0043(6) -0.0011(6)
C22 0.0463(9) 0.0289(8) 0.0257(7) -0.0071(6) 0.0080(7) -0.0143(7)
C23 0.0460(10) 0.0280(8) 0.0350(9) -0.0093(7) -0.0068(7) 0.0100(7)
C24 0.0245(8) 0.0596(11) 0.0407(9) -0.0252(8) 0.0069(7) -0.0001(7)
C25 0.0436(9) 0.0448(10) 0.0289(8) -0.0100(7) 0.0163(7) -0.0156(8)
C26 0.0751(14) 0.0520(12) 0.0386(10) 0.0094(9) 0.0114(9) 0.0154(10)
Si7 0.01514(16) 0.01844(17) 0.01453(17) 0.00154(12) 0.00229(13) 0.00222(13)

loop_
_atom_type_symbol
_atom_type_description
_atom_type_scat_dispersion_real
_atom_type_scat_dispersion_imag
_atom_type_scat_source
C C 0.0033 0.0016 'International Tables Vol C Tables 4.2.6.8 and 6.1.1.4'
H H 0.0000 0.0000 'International Tables Vol C Tables 4.2.6.8 and 6.1.1.4'
Si Si 0.0817 0.0704 'International Tables Vol C Tables 4.2.6.8 and 6.1.1.4'
K K 0.2009 0.2494 'International Tables Vol C Tables 4.2.6.8 and 6.1.1.4'

loop_
_geom_angle_atom_site_label_1
_geom_angle_atom_site_label_2
_geom_angle_atom_site_label_3
_geom_angle
_geom_angle_site_symmetry_1
_geom_angle_site_symmetry_3
C1 Si1 Si2 101.74(4) . .
C1 Si1 K1 136.83(4) . 3_775
Si2 Si1 K1 119.478(16) . 3_775
C1 Si1 K1 124.12(4) . .
Si2 Si1 K1 78.883(15) . .
K1 Si1 K1 78.948(13) 3_775 .
C4 Si2 Si1 120.36(4) . .
C4 Si2 Si3 124.06(4) . .
Si1 Si2 Si3 115.525(19) . .
C4 Si2 K1 126.84(4) . .
Si1 Si2 K1 66.064(14) . .
Si3 Si2 K1 78.170(16) . .
C22 K1 C23 25.16(4) . .
C22 K1 C21 24.64(4) . .
C23 K1 C21 43.18(4) . .
C22 K1 C24 42.70(4) . .
C23 K1 C24 24.09(5) . .
C21 K1 C24 48.49(4) . .
C22 K1 Si1 85.09(3) . 3_775
C23 K1 Si1 105.69(4) . 3_775
C21 K1 Si1 86.76(3) . 3_775
C24 K1 Si1 127.67(3) . 3_775
C22 K1 C20 42.07(4) . .
C23 K1 C20 49.00(4) . .
C21 K1 C20 23.08(4) . .
C24 K1 C20 40.90(4) . .
Si1 K1 C20 106.61(3) 3_775 .
C22 K1 Si1 148.03(3) . .
C23 K1 Si1 126.94(3) . .
C21 K1 Si1 169.51(3) . .
C24 K1 Si1 121.21(3) . .
Si1 K1 Si1 101.051(13) 3_775 .
C20 K1 Si1 151.92(3) . .
C22 K1 C25 48.47(4) . .
C23 K1 C25 41.43(4) . .
C21 K1 C25 40.60(4) . .
C24 K1 C25 22.84(4) . .
Si1 K1 C25 127.36(3) 3_775 .
C20 K1 C25 22.93(4) . .
Si1 K1 C25 131.24(3) . .
C22 K1 Si2 157.07(3) . .
C23 K1 Si2 134.59(4) . .
C21 K1 Si2 145.22(3) . .
C24 K1 Si2 114.48(3) . .
Si1 K1 Si2 117.813(12) 3_775 .
C20 K1 Si2 122.48(3) . .
Si1 K1 Si2 35.054(8) . .
C25 K1 Si2 110.20(3) . .
C22 K1 K1 127.17(3) . 3_775
C23 K1 K1 133.39(3) . 3_775
C21 K1 K1 137.20(3) . 3_775
C24 K1 K1 152.59(4) . 3_775
Si1 K1 K1 50.935(9) 3_775 3_775
C20 K1 K1 157.15(3) . 3_775
Si1 K1 K1 50.116(8) . 3_775
C25 K1 K1 174.82(3) . 3_775
Si2 K1 K1 73.572(9) . 3_775
C6 Si3 C7 107.55(7) . .
C6 Si3 C5 106.55(9) . .
C7 Si3 C5 105.00(7) . .
C6 Si3 Si2 115.55(6) . .
C7 Si3 Si2 105.82(5) . .
C5 Si3 Si2 115.61(6) . .
C2 C1 Si7 105.44(8) . .
C2 C1 Si4 110.68(8) . .
Si7 C1 Si4 111.54(6) . .
C2 C1 Si1 113.82(8) . .
Si7 C1 Si1 105.40(6) . .
Si4 C1 Si1 109.78(6) . .
C3 C2 C1 117.76(10) . .
C2 C3 C4 116.74(10) . .
C3 C4 Si5 105.28(8) . .
C3 C4 Si6 110.23(8) . .
Si5 C4 Si6 112.69(6) . .
C3 C4 Si2 104.20(8) . .
Si5 C4 Si2 111.63(6) . .
Si6 C4 Si2 112.22(6) . .
C13 Si4 C11 103.31(6) . .
C13 Si4 C12 107.21(6) . .
C11 Si4 C12 106.19(6) . .
C13 Si4 C1 114.53(6) . .
C11 Si4 C1 114.37(5) . .
C12 Si4 C1 110.55(6) . .
C14 Si5 C16 106.61(7) . .
C14 Si5 C15 106.80(7) . .
C16 Si5 C15 105.61(7) . .
C14 Si5 C4 110.52(6) . .
C16 Si5 C4 115.72(6) . .
C15 Si5 C4 111.06(6) . .
C18 Si6 C19 104.02(7) . .
C18 Si6 C17 107.17(7) . .
C19 Si6 C17 105.57(7) . .
C18 Si6 C4 114.38(6) . .
C19 Si6 C4 114.49(6) . .
C17 Si6 C4 110.52(6) . .
C21 C20 C25 118.32(15) . .
C21 C20 C26 120.87(16) . .
C25 C20 C26 120.80(16) . .
C21 C20 K1 70.84(8) . .
C25 C20 K1 79.34(9) . .
C26 C20 K1 120.96(11) . .
C20 C21 C22 121.50(14) . .
C20 C21 K1 86.08(9) . .
C22 C21 K1 71.82(8) . .
C23 C22 C21 119.57(15) . .
C23 C22 K1 79.08(9) . .
C21 C22 K1 83.54(9) . .
C24 C23 C22 119.17(15) . .
C24 C23 K1 85.07(10) . .
C22 C23 K1 75.76(9) . .
C25 C24 C23 120.61(15) . .
C25 C24 K1 84.08(9) . .
C23 C24 K1 70.84(9) . .
C24 C25 C20 120.83(15) . .
C24 C25 K1 73.08(9) . .
C20 C25 K1 77.73(9) . .
C10 Si7 C9 106.05(6) . .
C10 Si7 C8 106.37(6) . .
C9 Si7 C8 107.19(6) . .
C10 Si7 C1 109.72(6) . .
C9 Si7 C1 114.97(6) . .
C8 Si7 C1 112.03(6) . .

loop_
_geom_bond_atom_site_label_1
_geom_bond_atom_site_label_2
_geom_bond_distance
_geom_bond_site_symmetry_2
Si1 C1 1.9703(12) .
Si1 Si2 2.2035(5) .
Si1 K1 3.4655(5) 3_775
Si1 K1 3.5066(5) .
Si2 C4 1.9219(12) .
Si2 Si3 2.3265(5) .
Si2 K1 3.7645(5) .
K1 C22 3.1609(15) .
K1 C23 3.2021(16) .
K1 C21 3.3059(14) .
K1 C24 3.3774(16) .
K1 Si1 3.4655(5) 3_775
K1 C20 3.4914(15) .
K1 C25 3.5115(16) .
K1 K1 4.4325(7) 3_775
Si3 C6 1.8742(16) .
Si3 C7 1.8810(14) .
Si3 C5 1.8955(17) .
C1 C2 1.5671(16) .
C1 Si7 1.8951(12) .
C1 Si4 1.8971(12) .
C2 C3 1.5489(16) .
C3 C4 1.5778(16) .
C4 Si5 1.8909(13) .
C4 Si6 1.9063(13) .
C8 Si7 1.8835(13) .
C9 Si7 1.8797(14) .
C10 Si7 1.8785(14) .
Si4 C13 1.8792(14) .
Si4 C11 1.8814(13) .
Si4 C12 1.8836(13) .
Si5 C14 1.8764(14) .
Si5 C16 1.8771(15) .
Si5 C15 1.8788(15) .
Si6 C18 1.8757(15) .
Si6 C19 1.8766(14) .
Si6 C17 1.8784(15) .
C20 C21 1.372(2) .
C20 C25 1.392(2) .
C20 C26 1.506(2) .
C21 C22 1.387(2) .
C22 C23 1.386(2) .
C23 C24 1.384(3) .
C24 C25 1.371(3) .

loop_
_geom_torsion_atom_site_label_1
_geom_torsion_atom_site_label_2
_geom_torsion_atom_site_label_3
_geom_torsion_atom_site_label_4
_geom_torsion
_geom_torsion_site_symmetry_1
_geom_torsion_site_symmetry_2
_geom_torsion_site_symmetry_3
_geom_torsion_site_symmetry_4
Si7 C1 C2 C3 173.29(8) . . . .
Si4 C1 C2 C3 -65.95(12) . . . .
Si1 C1 C2 C3 58.25(12) . . . .
C1 C2 C3 C4 -90.39(13) . . . .
C2 C3 C4 Si5 173.53(8) . . . .
C2 C3 C4 Si6 -64.68(11) . . . .
C2 C3 C4 Si2 55.93(11) . . . .
C2 C1 Si4 C13 -146.62(8) . . . .
Si7 C1 Si4 C13 -29.56(8) . . . .
Si1 C1 Si4 C13 86.89(7) . . . .
C2 C1 Si4 C11 94.39(9) . . . .
Si7 C1 Si4 C11 -148.55(6) . . . .
Si1 C1 Si4 C11 -32.09(8) . . . .
C2 C1 Si4 C12 -25.39(10) . . . .
Si7 C1 Si4 C12 91.67(7) . . . .
Si1 C1 Si4 C12 -151.87(6) . . . .
C3 C4 Si5 C14 60.33(9) . . . .
Si6 C4 Si5 C14 -59.85(8) . . . .
Si2 C4 Si5 C14 172.79(7) . . . .
C3 C4 Si5 C16 -178.39(8) . . . .
Si6 C4 Si5 C16 61.43(9) . . . .
Si2 C4 Si5 C16 -65.93(9) . . . .
C3 C4 Si5 C15 -58.02(10) . . . .
Si6 C4 Si5 C15 -178.21(7) . . . .
Si2 C4 Si5 C15 54.44(9) . . . .
C25 C20 C21 C22 0.0(2) . . . .
C26 C20 C21 C22 -178.87(15) . . . .
K1 C20 C21 C22 65.87(12) . . . .
C25 C20 C21 K1 -65.82(13) . . . .
C26 C20 C21 K1 115.27(15) . . . .
C20 C21 C22 C23 0.1(2) . . . .
K1 C21 C22 C23 73.54(13) . . . .
C20 C21 C22 K1 -73.40(13) . . . .
C21 C22 C23 C24 -0.1(2) . . . .
K1 C22 C23 C24 75.92(13) . . . .
C21 C22 C23 K1 -76.04(13) . . . .
C22 C23 C24 C25 -0.1(2) . . . .
K1 C23 C24 C25 70.58(14) . . . .
C22 C23 C24 K1 -70.67(13) . . . .
C23 C24 C25 C20 0.3(2) . . . .
K1 C24 C25 C20 63.88(14) . . . .
C23 C24 C25 K1 -63.59(14) . . . .
C21 C20 C25 C24 -0.3(2) . . . .
C26 C20 C25 C24 178.65(16) . . . .
K1 C20 C25 C24 -61.53(14) . . . .
C21 C20 C25 K1 61.27(12) . . . .
C26 C20 C25 K1 -119.82(15) . . . .
C2 C1 Si7 C10 -53.22(9) . . . .
Si4 C1 Si7 C10 -173.41(6) . . . .
Si1 C1 Si7 C10 67.50(7) . . . .
C2 C1 Si7 C9 -172.62(8) . . . .
Si4 C1 Si7 C9 67.19(8) . . . .
Si1 C1 Si7 C9 -51.91(8) . . . .
C2 C1 Si7 C8 64.69(9) . . . .
Si4 C1 Si7 C8 -55.51(8) . . . .
Si1 C1 Si7 C8 -174.60(6) . . . .
